data_7062464
loop_
_publ_author_name
'Geng, Jun'
'Sun, Jiaxin'
'Lin, Hongyan'
'Wang, Xiuli'

_publ_section_title
;
 Metal-regulated d10 coordination polymers constructed from
 bis(pyridyl)-bis(amide) ligands with different spacers as high-efficiency
 fluorescence sensors for identifying chlortetracycline and furaltadone
;
_journal_issue 20
_journal_name_full 'New Journal of Chemistry'
_journal_page_first 9701
_journal_page_last 9707
_journal_paper_doi 10.1039/D3NJ01538F
_journal_volume 47
_journal_year 2023
_chemical_formula_moiety 'C42 H24 Cd2 N6 O14, Cd H12 O6'
_chemical_formula_sum 'C42 H36 Cd3 N6 O20'
_chemical_formula_weight 1281.97
_space_group_crystal_system triclinic
_space_group_IT_number 2
_space_group_name_Hall '-P 1'
_space_group_name_H-M_alt 'P -1'
_atom_sites_solution_hydrogens mixed
_atom_sites_solution_primary iterative
_audit_creation_date 2023-01-19
_audit_creation_method
;
Olex2 1.5-alpha
(compiled 2021.08.20 svn.r13c46975 for OlexSys, GUI svn.r6396)
;
_audit_update_record
;
2023-02-09 deposited with the CCDC.	2023-04-18 downloaded from the CCDC.
;
_cell_angle_alpha 89.860(2)
_cell_angle_beta 74.582(2)
_cell_angle_gamma 62.649(2)
_cell_formula_units_Z 1
_cell_length_a 10.1250(13)
_cell_length_b 10.3341(13)
_cell_length_c 11.9716(15)
_cell_measurement_reflns_used 3125
_cell_measurement_temperature 296(2)
_cell_measurement_theta_max 28.319
_cell_measurement_theta_min 2.507
_cell_volume 1062.0(2)
_computing_cell_refinement 'SAINT V8.18C (?, 2016)'
_computing_data_collection 'APEX3 Ver. 2016.5-0 (Bruker-AXS, 2016)'
_computing_data_reduction 'SAINT V8.18C (?, 2016)'
_computing_molecular_graphics 'Olex2 1.5-alpha (Dolomanov et al., 2009)'
_computing_publication_material 'Olex2 1.5-alpha (Dolomanov et al., 2009)'
_computing_structure_refinement 'SHELXL 2018/3 (Sheldrick, 2015)'
_computing_structure_solution 'olex2.solve 1.5-alpha (Bourhis et al., 2015)'
_diffrn_ambient_temperature 296.15
_diffrn_detector_area_resol_mean 7.9
_diffrn_detector_type 'Bruker APEX II'
_diffrn_measured_fraction_theta_full 0.999
_diffrn_measured_fraction_theta_max 0.989
_diffrn_measurement_device 'three-circle diffractometer'
_diffrn_measurement_device_type 'CCD area detector'
_diffrn_measurement_method 'phi and omega scans'
_diffrn_radiation_monochromator graphite
_diffrn_radiation_type MoK\a
_diffrn_radiation_wavelength 0.71073
_diffrn_reflns_av_R_equivalents 0.0187
_diffrn_reflns_av_unetI/netI 0.0394
_diffrn_reflns_Laue_measured_fraction_full 0.999
_diffrn_reflns_Laue_measured_fraction_max 0.989
_diffrn_reflns_limit_h_max 8
_diffrn_reflns_limit_h_min -13
_diffrn_reflns_limit_k_max 12
_diffrn_reflns_limit_k_min -13
_diffrn_reflns_limit_l_max 13
_diffrn_reflns_limit_l_min -15
_diffrn_reflns_number 7862
_diffrn_reflns_point_group_measured_fraction_full 0.999
_diffrn_reflns_point_group_measured_fraction_max 0.989
_diffrn_reflns_theta_full 25.242
_diffrn_reflns_theta_max 28.335
_diffrn_reflns_theta_min 2.241
_diffrn_source_current 30.0
_diffrn_source_power 1.2
_diffrn_source_voltage 40.0
_exptl_absorpt_coefficient_mu 1.583
_exptl_absorpt_correction_T_max 0.86
_exptl_absorpt_correction_T_min 0.84
_exptl_absorpt_correction_type none
_exptl_absorpt_process_details
;
SADABS-2016/2 (Krause et al., 2015) was used for absorption correction.
;
_exptl_crystal_colour colorless
_exptl_crystal_density_diffrn 2.004
_exptl_crystal_density_method 'not measured'
_exptl_crystal_description block
_exptl_crystal_F_000 634
_exptl_crystal_size_max 0.24
_exptl_crystal_size_mid 0.22
_exptl_crystal_size_min 0.2
_refine_diff_density_max 0.602
_refine_diff_density_min -0.643
_refine_diff_density_rms 0.096
_refine_ls_extinction_method none
_refine_ls_goodness_of_fit_ref 1.034
_refine_ls_hydrogen_treatment mixed
_refine_ls_matrix_type full
_refine_ls_number_parameters 329
_refine_ls_number_reflns 5241
_refine_ls_number_restraints 0
_refine_ls_restrained_S_all 1.034
_refine_ls_R_factor_all 0.0398
_refine_ls_R_factor_gt 0.0290
_refine_ls_shift/su_max 0.001
_refine_ls_shift/su_mean 0.000
_refine_ls_structure_factor_coef Fsqd
_refine_ls_weighting_details 'w=1/[\s^2^(Fo^2^)+(0.0263P)^2^+0.5485P] where P=(Fo^2^+2Fc^2^)/3'
_refine_ls_weighting_scheme calc
_refine_ls_wR_factor_gt 0.0614
_refine_ls_wR_factor_ref 0.0656
_reflns_Friedel_coverage 0.000
_reflns_number_gt 4391
_reflns_number_total 5241
_reflns_threshold_expression 'I > 2\s(I)'
_cod_data_source_file d3nj01538f2.cif
_cod_data_source_block 18
_cod_depositor_comments 'Adding full bibliography for 7062462--7062464.cif.'
_cod_database_code 7062464
_shelx_shelxl_version_number 2018/3
_shelx_space_group_comment
;
The symmetry employed for this shelxl refinement is uniquely defined
by the following loop, which should always be used as a source of
symmetry information in preference to the above space-group names.
They are only intended as comments.
;
_olex2_refinement_description
;
1. Fixed Uiso
 At 1.2 times of:
  All C(H) groups, All N(H) groups
 At 1.5 times of:
  All O(H) groups, All O(H,H) groups
2.a Rotating group:
 O3W(H3WA,H3WB), O1W(H1WA), O2W(H2WA,H2WB)
2.b Aromatic/amide H refined with riding coordinates:
 N2(H2), C4(H4), C7(H7), C9(H9), C12(H12), C14(H14), C16(H16), C17(H17),
 C18(H18), C19(H19), C20(H20), C21(H21)
;
_olex2_submission_special_instructions 'No special instructions were received'

loop_
_space_group_symop_operation_xyz
'x, y, z'
'-x, -y, -z'

loop_
_atom_site_label
_atom_site_type_symbol
_atom_site_fract_x
_atom_site_fract_y
_atom_site_fract_z
_atom_site_U_iso_or_equiv
_atom_site_adp_type
_atom_site_occupancy
_atom_site_site_symmetry_order
_atom_site_calc_flag
_atom_site_refinement_flags_posn
_atom_site_refinement_flags_adp
_atom_site_refinement_flags_occupancy
_atom_site_disorder_assembly
_atom_site_disorder_group
Cd1 Cd 0.61466(2) 0.12270(2) 0.85790(2) 0.01855(6) Uani 1 1 d . . . . .
Cd2 Cd 1.000000 0.500000 0.000000 0.02345(8) Uani 1 2 d S . P . .
O6 O 1.1544(2) 0.0462(2) 1.13385(18) 0.0227(4) Uani 1 1 d . . . . .
O2 O 0.3393(2) 0.4136(2) 1.18170(17) 0.0248(4) Uani 1 1 d . . . . .
O5 O 1.1321(2) -0.1546(2) 1.14920(19) 0.0270(5) Uani 1 1 d . . . . .
O1 O 0.4529(2) 0.3025(2) 0.99989(18) 0.0345(5) Uani 1 1 d . . . . .
O3W O 1.1469(2) 0.3015(2) 0.0746(2) 0.0379(6) Uani 1 1 d . . . . .
H3WA H 1.245984 0.272881 0.042996 0.057 Uiso 1 1 d R U . . .
H3WB H 1.137501 0.225764 0.054430 0.057 Uiso 1 1 d R U . . .
O1W O 1.0952(3) 0.6047(3) 0.1026(2) 0.0357(6) Uani 1 1 d . . . . .
H1WA H 1.166216 0.537872 0.127063 0.053 Uiso 1 1 d R U . . .
O2W O 0.7858(2) 0.5752(2) 0.15715(18) 0.0316(5) Uani 1 1 d . . . . .
H2WA H 0.726613 0.672452 0.168480 0.047 Uiso 1 1 d R U . . .
H2WB H 0.811543 0.558293 0.223140 0.047 Uiso 1 1 d R U . . .
O7 O 0.7787(3) 0.5189(3) 0.37857(18) 0.0369(6) Uani 1 1 d . . . . .
O4 O 0.6142(3) -0.1212(3) 1.1745(3) 0.0458(7) Uani 1 1 d . . . . .
N1 N 0.6256(3) 0.2213(3) 0.6878(2) 0.0217(5) Uani 1 1 d . . . . .
N2 N 0.7231(3) 0.5017(3) 0.5714(2) 0.0244(5) Uani 1 1 d . . . . .
H2 H 0.716262 0.538323 0.638408 0.029 Uiso 1 1 calc R U . . .
N3 N 0.9889(3) 0.9665(3) 0.5421(2) 0.0263(5) Uani 1 1 d . . . . .
O3 O 0.4385(3) 0.0715(3) 1.1342(3) 0.0730(11) Uani 1 1 d . . . . .
C1 C 0.9059(3) 0.0692(3) 1.1493(2) 0.0174(5) Uani 1 1 d . . . . .
C2 C 0.6628(3) 0.0817(3) 1.1458(2) 0.0171(5) Uani 1 1 d . . . . .
C3 C 1.0736(3) -0.0202(3) 1.1441(2) 0.0182(5) Uani 1 1 d . . . . .
C4 C 0.8131(3) 0.0029(3) 1.1536(2) 0.0188(5) Uani 1 1 d . . . . .
H4 H 0.852369 -0.096316 1.161732 0.023 Uiso 1 1 calc R U . . .
C5 C 0.5669(3) 0.0052(3) 1.1506(3) 0.0220(6) Uani 1 1 d . . . . .
C6 C 0.6048(3) 0.2307(3) 1.1312(2) 0.0184(5) Uani 1 1 d . . . . .
C7 C 0.6933(3) 0.2996(3) 1.1356(3) 0.0241(6) Uani 1 1 d . . . . .
H7 H 0.652068 0.400096 1.132479 0.029 Uiso 1 1 calc R U . . .
C8 C 0.4534(3) 0.3203(3) 1.1041(2) 0.0200(6) Uani 1 1 d . . . . .
C9 C 0.8421(3) 0.2199(3) 1.1446(3) 0.0237(6) Uani 1 1 d . . . . .
H9 H 0.900328 0.267305 1.147611 0.028 Uiso 1 1 calc R U . . .
C10 C 0.6817(3) 0.3890(3) 0.5709(2) 0.0212(6) Uani 1 1 d . . . . .
C11 C 0.9328(3) 0.8676(3) 0.5201(3) 0.0236(6) Uani 1 1 d . . . . .
C12 C 0.6558(4) 0.3349(3) 0.4779(3) 0.0273(6) Uani 1 1 d . . . . .
H12 H 0.667648 0.370976 0.406735 0.033 Uiso 1 1 calc R U . . .
C13 C 0.8233(3) 0.6688(3) 0.4984(3) 0.0236(6) Uani 1 1 d . . . . .
C14 C 0.6680(3) 0.3263(3) 0.6741(2) 0.0225(6) Uani 1 1 d . . . . .
H14 H 0.689404 0.359288 0.735905 0.027 Uiso 1 1 calc R U . . .
C15 C 0.7727(3) 0.5584(3) 0.4765(3) 0.0236(6) Uani 1 1 d . . . . .
C16 C 0.5960(3) 0.1729(3) 0.5979(3) 0.0261(6) Uani 1 1 d . . . . .
H16 H 0.563868 0.101457 0.607058 0.031 Uiso 1 1 calc R U . . .
C17 C 0.6122(4) 0.2268(3) 0.4930(3) 0.0302(7) Uani 1 1 d . . . . .
H17 H 0.593541 0.189732 0.431639 0.036 Uiso 1 1 calc R U . . .
C18 C 0.9034(4) 0.7937(3) 0.6123(3) 0.0303(7) Uani 1 1 d . . . . .
H18 H 0.920514 0.810226 0.682261 0.036 Uiso 1 1 calc R U . . .
C19 C 0.8488(4) 0.6958(4) 0.6007(3) 0.0326(7) Uani 1 1 d . . . . .
H19 H 0.828952 0.647196 0.663302 0.039 Uiso 1 1 calc R U . . .
C20 C 0.9075(4) 0.8414(4) 0.4169(3) 0.0391(8) Uani 1 1 d . . . . .
H20 H 0.926600 0.890535 0.354440 0.047 Uiso 1 1 calc R U . . .
C21 C 0.8540(5) 0.7430(4) 0.4060(3) 0.0424(9) Uani 1 1 d . . . . .
H21 H 0.838059 0.725638 0.335716 0.051 Uiso 1 1 calc R U . . .
H1WB H 1.096(5) 0.682(5) 0.108(4) 0.066(15) Uiso 1 1 d . . . . .

loop_
_atom_site_aniso_label
_atom_site_aniso_U_11
_atom_site_aniso_U_22
_atom_site_aniso_U_33
_atom_site_aniso_U_23
_atom_site_aniso_U_13
_atom_site_aniso_U_12
Cd1 0.01593(10) 0.01759(10) 0.02526(11) 0.00535(8) -0.00893(7) -0.00903(8)
Cd2 0.02434(15) 0.02223(15) 0.02653(16) 0.00689(12) -0.01107(12) -0.01147(12)
O6 0.0163(9) 0.0224(10) 0.0356(11) 0.0078(9) -0.0120(8) -0.0119(8)
O2 0.0181(9) 0.0241(10) 0.0255(11) -0.0007(8) -0.0059(8) -0.0049(8)
O5 0.0212(10) 0.0185(10) 0.0440(13) 0.0062(9) -0.0156(9) -0.0084(8)
O1 0.0218(11) 0.0404(13) 0.0285(12) -0.0053(10) -0.0130(9) -0.0014(9)
O3W 0.0271(11) 0.0309(12) 0.0659(17) 0.0220(12) -0.0238(11) -0.0169(10)
O1W 0.0380(13) 0.0210(11) 0.0588(16) 0.0081(11) -0.0307(12) -0.0142(10)
O2W 0.0315(12) 0.0332(12) 0.0289(11) 0.0106(9) -0.0110(9) -0.0135(10)
O7 0.0637(16) 0.0462(14) 0.0213(11) 0.0111(10) -0.0146(10) -0.0417(13)
O4 0.0452(14) 0.0369(13) 0.0822(19) 0.0321(13) -0.0354(14) -0.0328(12)
N1 0.0234(12) 0.0217(12) 0.0235(12) 0.0049(10) -0.0065(10) -0.0139(10)
N2 0.0384(14) 0.0263(13) 0.0197(12) 0.0066(10) -0.0107(10) -0.0233(11)
N3 0.0312(13) 0.0260(13) 0.0272(13) 0.0064(10) -0.0068(10) -0.0192(11)
O3 0.0420(15) 0.0327(14) 0.177(4) 0.0363(18) -0.067(2) -0.0266(12)
C1 0.0147(12) 0.0193(13) 0.0203(13) 0.0047(10) -0.0081(10) -0.0083(10)
C2 0.0160(12) 0.0190(13) 0.0190(13) 0.0032(10) -0.0055(10) -0.0103(10)
C3 0.0157(12) 0.0220(13) 0.0171(13) 0.0023(10) -0.0064(10) -0.0082(10)
C4 0.0191(13) 0.0174(13) 0.0221(14) 0.0050(11) -0.0080(10) -0.0096(10)
C5 0.0178(13) 0.0208(14) 0.0277(15) -0.0007(11) -0.0053(11) -0.0103(11)
C6 0.0162(12) 0.0197(13) 0.0204(13) 0.0021(11) -0.0064(10) -0.0089(10)
C7 0.0202(13) 0.0144(13) 0.0383(17) 0.0033(12) -0.0111(12) -0.0073(11)
C8 0.0169(13) 0.0203(13) 0.0265(15) 0.0035(11) -0.0088(11) -0.0106(11)
C9 0.0206(13) 0.0213(14) 0.0368(17) 0.0058(12) -0.0115(12) -0.0145(11)
C10 0.0236(14) 0.0211(14) 0.0236(14) 0.0064(11) -0.0076(11) -0.0143(11)
C11 0.0258(14) 0.0214(14) 0.0263(15) 0.0023(11) -0.0045(12) -0.0150(12)
C12 0.0347(16) 0.0310(16) 0.0234(15) 0.0078(12) -0.0109(12) -0.0204(13)
C13 0.0278(15) 0.0220(14) 0.0249(15) 0.0055(11) -0.0067(12) -0.0156(12)
C14 0.0261(14) 0.0252(14) 0.0217(14) 0.0054(11) -0.0090(11) -0.0157(12)
C15 0.0303(15) 0.0225(14) 0.0251(15) 0.0085(12) -0.0109(12) -0.0170(12)
C16 0.0317(16) 0.0255(15) 0.0310(16) 0.0046(12) -0.0122(13) -0.0201(13)
C17 0.0383(18) 0.0347(17) 0.0281(16) 0.0046(13) -0.0151(13) -0.0232(15)
C18 0.0458(19) 0.0350(17) 0.0228(15) 0.0065(13) -0.0116(13) -0.0289(15)
C19 0.051(2) 0.0362(18) 0.0242(16) 0.0096(13) -0.0091(14) -0.0331(16)
C20 0.069(2) 0.050(2) 0.0278(17) 0.0201(15) -0.0208(16) -0.048(2)
C21 0.074(3) 0.058(2) 0.0276(17) 0.0203(16) -0.0251(17) -0.053(2)

loop_
_atom_type_symbol
_atom_type_description
_atom_type_scat_dispersion_real
_atom_type_scat_dispersion_imag
_atom_type_scat_source
C C 0.0033 0.0016 'International Tables Vol C Tables 4.2.6.8 and 6.1.1.4'
H H 0.0000 0.0000 'International Tables Vol C Tables 4.2.6.8 and 6.1.1.4'
Cd Cd -0.8075 1.2024 'International Tables Vol C Tables 4.2.6.8 and 6.1.1.4'
N N 0.0061 0.0033 'International Tables Vol C Tables 4.2.6.8 and 6.1.1.4'
O O 0.0106 0.0060 'International Tables Vol C Tables 4.2.6.8 and 6.1.1.4'

loop_
_geom_angle_atom_site_label_1
_geom_angle_atom_site_label_2
_geom_angle_atom_site_label_3
_geom_angle
_geom_angle_site_symmetry_1
_geom_angle_site_symmetry_3
_geom_angle_publ_flag
O6 Cd1 O5 51.63(6) 2_757 2_757 ?
O6 Cd1 O4 135.70(8) 2_757 2_657 ?
O6 Cd1 N1 113.04(8) 2_757 . ?
O6 Cd1 O3 83.53(8) 2_757 2_657 ?
O1 Cd1 O6 122.42(8) . 2_757 ?
O1 Cd1 O5 95.76(8) . 2_757 ?
O1 Cd1 O4 87.20(9) . 2_657 ?
O1 Cd1 N1 107.46(8) . . ?
O1 Cd1 O3 112.60(11) . 2_657 ?
O4 Cd1 O5 167.28(7) 2_657 2_757 ?
N1 Cd1 O5 84.25(8) . 2_757 ?
N1 Cd1 O4 83.07(8) . 2_657 ?
N1 Cd1 O3 116.66(11) . 2_657 ?
O3 Cd1 O5 135.11(7) 2_657 2_757 ?
O3 Cd1 O4 53.24(8) 2_657 2_657 ?
O3W Cd2 O3W 180.0 . 2_765 ?
O3W Cd2 O1W 80.49(9) . . ?
O3W Cd2 O1W 99.51(9) . 2_765 ?
O3W Cd2 O1W 80.49(9) 2_765 2_765 ?
O3W Cd2 O1W 99.51(9) 2_765 . ?
O3W Cd2 O2W 93.84(8) . . ?
O3W Cd2 O2W 86.16(8) 2_765 . ?
O3W Cd2 O2W 93.83(8) 2_765 2_765 ?
O3W Cd2 O2W 86.17(8) . 2_765 ?
O1W Cd2 O1W 180.00(11) . 2_765 ?
O2W Cd2 O1W 91.21(9) 2_765 . ?
O2W Cd2 O1W 88.79(9) . . ?
O2W Cd2 O1W 88.79(9) 2_765 2_765 ?
O2W Cd2 O1W 91.21(9) . 2_765 ?
O2W Cd2 O2W 180.0 2_765 . ?
C3 O6 Cd1 105.03(16) . 2_757 ?
C8 O1 Cd1 130.35(18) . . ?
Cd2 O3W H3WA 110.8 . . ?
Cd2 O3W H3WB 110.3 . . ?
H3WA O3W H3WB 103.2 . . ?
Cd2 O1W H1WA 109.9 . . ?
Cd2 O1W H1WB 137(3) . . ?
H1WA O1W H1WB 111.1 . . ?
Cd2 O2W H2WA 111.8 . . ?
Cd2 O2W H2WB 111.2 . . ?
H2WA O2W H2WB 102.5 . . ?
C5 O4 Cd1 89.26(18) . 2_657 ?
C14 N1 Cd1 119.65(19) . . ?
C14 N1 C16 118.5(2) . . ?
C16 N1 Cd1 121.81(19) . . ?
C10 N2 H2 116.8 . . ?
C15 N2 H2 116.8 . . ?
C15 N2 C10 126.5(2) . . ?
N3 N3 C11 113.6(3) 2_776 . ?
C5 O3 Cd1 96.72(18) . 2_657 ?
C4 C1 C3 120.8(2) . . ?
C4 C1 C9 118.7(2) . . ?
C9 C1 C3 120.5(2) . . ?
C4 C2 C5 119.4(2) . . ?
C4 C2 C6 119.3(2) . . ?
C6 C2 C5 121.3(2) . . ?
O6 C3 C1 117.6(2) . . ?
O5 C3 O6 121.1(2) . . ?
O5 C3 C1 121.3(2) . . ?
C1 C4 C2 121.3(2) . . ?
C1 C4 H4 119.4 . . ?
C2 C4 H4 119.4 . . ?
O4 C5 Cd1 63.97(16) . 2_657 ?
O4 C5 C2 120.1(3) . . ?
O3 C5 Cd1 56.71(16) . 2_657 ?
O3 C5 O4 120.4(3) . . ?
O3 C5 C2 119.5(3) . . ?
C2 C5 Cd1 174.8(2) . 2_657 ?
C2 C6 C8 123.6(2) . . ?
C7 C6 C2 119.3(2) . . ?
C7 C6 C8 117.0(2) . . ?
C6 C7 H7 119.8 . . ?
C9 C7 C6 120.5(2) . . ?
C9 C7 H7 119.8 . . ?
O2 C8 O1 123.1(3) . . ?
O2 C8 C6 119.3(2) . . ?
O1 C8 C6 117.4(2) . . ?
C1 C9 H9 119.7 . . ?
C7 C9 C1 120.6(3) . . ?
C7 C9 H9 119.7 . . ?
C12 C10 N2 126.0(3) . . ?
C12 C10 C14 118.0(3) . . ?
C14 C10 N2 116.0(3) . . ?
C18 C11 N3 115.3(3) . . ?
C20 C11 N3 125.5(3) . . ?
C20 C11 C18 119.2(3) . . ?
C10 C12 H12 120.7 . . ?
C17 C12 C10 118.6(3) . . ?
C17 C12 H12 120.7 . . ?
C19 C13 C15 124.4(3) . . ?
C19 C13 C21 118.3(3) . . ?
C21 C13 C15 117.2(3) . . ?
N1 C14 C10 122.8(3) . . ?
N1 C14 H14 118.6 . . ?
C10 C14 H14 118.6 . . ?
O7 C15 N2 121.6(3) . . ?
O7 C15 C13 122.0(3) . . ?
N2 C15 C13 116.4(3) . . ?
N1 C16 H16 119.3 . . ?
N1 C16 C17 121.4(3) . . ?
C17 C16 H16 119.3 . . ?
C12 C17 C16 120.6(3) . . ?
C12 C17 H17 119.7 . . ?
C16 C17 H17 119.7 . . ?
C11 C18 H18 119.9 . . ?
C19 C18 C11 120.2(3) . . ?
C19 C18 H18 119.9 . . ?
C13 C19 C18 121.1(3) . . ?
C13 C19 H19 119.4 . . ?
C18 C19 H19 119.4 . . ?
C11 C20 H20 119.9 . . ?
C21 C20 C11 120.2(3) . . ?
C21 C20 H20 119.9 . . ?
C13 C21 H21 119.5 . . ?
C20 C21 C13 121.1(3) . . ?
C20 C21 H21 119.5 . . ?

loop_
_geom_bond_atom_site_label_1
_geom_bond_atom_site_label_2
_geom_bond_distance
_geom_bond_site_symmetry_2
_geom_bond_publ_flag
Cd1 O6 2.2125(18) 2_757 ?
Cd1 O5 2.711(2) 2_757 ?
Cd1 O1 2.183(2) . ?
Cd1 O4 2.456(2) 2_657 ?
Cd1 N1 2.274(2) . ?
Cd1 O3 2.300(2) 2_657 ?
Cd2 O3W 2.261(2) . ?
Cd2 O3W 2.261(2) 2_765 ?
Cd2 O1W 2.280(2) . ?
Cd2 O1W 2.280(2) 2_765 ?
Cd2 O2W 2.266(2) 2_765 ?
Cd2 O2W 2.266(2) . ?
O6 C3 1.272(3) . ?
O2 C8 1.240(3) . ?
O5 C3 1.243(3) . ?
O1 C8 1.264(3) . ?
O3W H3WA 0.8738 . ?
O3W H3WB 0.8723 . ?
O1W H1WA 0.8572 . ?
O1W H1WB 0.81(5) . ?
O2W H2WA 0.8898 . ?
O2W H2WB 0.8884 . ?
O7 C15 1.219(4) . ?
O4 C5 1.231(4) . ?
N1 C14 1.334(3) . ?
N1 C16 1.345(4) . ?
N2 H2 0.8600 . ?
N2 C10 1.407(3) . ?
N2 C15 1.361(3) . ?
N3 N3 1.251(5) 2_776 ?
N3 C11 1.432(4) . ?
O3 C5 1.231(3) . ?
C1 C3 1.498(3) . ?
C1 C4 1.386(4) . ?
C1 C9 1.393(4) . ?
C2 C4 1.387(4) . ?
C2 C5 1.499(4) . ?
C2 C6 1.403(4) . ?
C4 H4 0.9300 . ?
C6 C7 1.387(4) . ?
C6 C8 1.507(4) . ?
C7 H7 0.9300 . ?
C7 C9 1.381(4) . ?
C9 H9 0.9300 . ?
C10 C12 1.383(4) . ?
C10 C14 1.397(4) . ?
C11 C18 1.385(4) . ?
C11 C20 1.378(4) . ?
C12 H12 0.9300 . ?
C12 C17 1.373(4) . ?
C13 C15 1.498(4) . ?
C13 C19 1.370(4) . ?
C13 C21 1.393(4) . ?
C14 H14 0.9300 . ?
C16 H16 0.9300 . ?
C16 C17 1.373(4) . ?
C17 H17 0.9300 . ?
C18 H18 0.9300 . ?
C18 C19 1.381(4) . ?
C19 H19 0.9300 . ?
C20 H20 0.9300 . ?
C20 C21 1.374(5) . ?
C21 H21 0.9300 . ?

loop_
_geom_torsion_atom_site_label_1
_geom_torsion_atom_site_label_2
_geom_torsion_atom_site_label_3
_geom_torsion_atom_site_label_4
_geom_torsion
_geom_torsion_site_symmetry_1
_geom_torsion_site_symmetry_2
_geom_torsion_site_symmetry_3
_geom_torsion_site_symmetry_4
_geom_torsion_publ_flag
Cd1 O6 C3 O5 -4.0(3) 2_757 . . . ?
Cd1 O6 C3 C1 176.22(18) 2_757 . . . ?
Cd1 O1 C8 O2 -165.8(2) . . . . ?
Cd1 O1 C8 C6 18.9(4) . . . . ?
Cd1 O4 C5 O3 6.0(3) 2_657 . . . ?
Cd1 O4 C5 C2 -176.4(2) 2_657 . . . ?
Cd1 N1 C14 C10 178.1(2) . . . . ?
Cd1 N1 C16 C17 -175.9(2) . . . . ?
Cd1 O3 C5 O4 -6.5(4) 2_657 . . . ?
Cd1 O3 C5 C2 175.9(2) 2_657 . . . ?
N1 C16 C17 C12 -1.6(5) . . . . ?
N2 C10 C12 C17 -178.3(3) . . . . ?
N2 C10 C14 N1 178.1(2) . . . . ?
N3 N3 C11 C18 -178.6(3) 2_776 . . . ?
N3 N3 C11 C20 1.6(5) 2_776 . . . ?
N3 C11 C18 C19 179.9(3) . . . . ?
N3 C11 C20 C21 179.6(3) . . . . ?
C2 C6 C7 C9 5.3(4) . . . . ?
C2 C6 C8 O2 106.7(3) . . . . ?
C2 C6 C8 O1 -77.8(4) . . . . ?
C3 C1 C4 C2 -173.0(2) . . . . ?
C3 C1 C9 C7 172.4(3) . . . . ?
C4 C1 C3 O6 176.2(2) . . . . ?
C4 C1 C3 O5 -3.6(4) . . . . ?
C4 C1 C9 C7 -4.7(4) . . . . ?
C4 C2 C5 O4 8.2(4) . . . . ?
C4 C2 C5 O3 -174.1(3) . . . . ?
C4 C2 C6 C7 -5.9(4) . . . . ?
C4 C2 C6 C8 170.7(2) . . . . ?
C5 C2 C4 C1 179.9(2) . . . . ?
C5 C2 C6 C7 175.5(3) . . . . ?
C5 C2 C6 C8 -8.0(4) . . . . ?
C6 C2 C4 C1 1.2(4) . . . . ?
C6 C2 C5 O4 -173.1(3) . . . . ?
C6 C2 C5 O3 4.5(4) . . . . ?
C6 C7 C9 C1 0.1(4) . . . . ?
C7 C6 C8 O2 -76.7(3) . . . . ?
C7 C6 C8 O1 98.8(3) . . . . ?
C8 C6 C7 C9 -171.5(3) . . . . ?
C9 C1 C3 O6 -0.9(4) . . . . ?
C9 C1 C3 O5 179.4(3) . . . . ?
C9 C1 C4 C2 4.1(4) . . . . ?
C10 N2 C15 O7 3.7(5) . . . . ?
C10 N2 C15 C13 -174.8(3) . . . . ?
C10 C12 C17 C16 -0.5(5) . . . . ?
C11 C18 C19 C13 0.3(5) . . . . ?
C11 C20 C21 C13 0.5(6) . . . . ?
C12 C10 C14 N1 -2.6(4) . . . . ?
C14 N1 C16 C17 1.6(4) . . . . ?
C14 C10 C12 C17 2.5(4) . . . . ?
C15 N2 C10 C12 -13.1(5) . . . . ?
C15 N2 C10 C14 166.2(3) . . . . ?
C15 C13 C19 C18 176.5(3) . . . . ?
C15 C13 C21 C20 -177.1(3) . . . . ?
C16 N1 C14 C10 0.6(4) . . . . ?
C18 C11 C20 C21 -0.1(5) . . . . ?
C19 C13 C15 O7 -166.4(3) . . . . ?
C19 C13 C15 N2 12.1(4) . . . . ?
C19 C13 C21 C20 -0.4(5) . . . . ?
C20 C11 C18 C19 -0.3(5) . . . . ?
C21 C13 C15 O7 10.1(5) . . . . ?
C21 C13 C15 N2 -171.4(3) . . . . ?
C21 C13 C19 C18 0.0(5) . . . . ?
